data_4506176
loop_
_publ_author_name
'Sun, Di'
'Yan, Zhi-Hao'
'Liu, Meijiao'
'Xie, Hanyi'
'Yuan, Shuai'
'Lu, Haifeng'
'Feng, Shengyu'
'Sun, Daofeng'

_publ_section_title
;
 Three- and Eight-Fold Interpenetrated ThSi2Metal--Organic Frameworks
 Fine-Tuned by the Length of Ligand
;
_journal_issue 6
_journal_name_full 'Crystal Growth &amp; Design'
_journal_page_first 2902
_journal_paper_doi 10.1021/cg300085f
_journal_volume 12
_journal_year 2012
_chemical_formula_moiety 'C16 H12 Ag N2, 0.5(C2 O4)'
_chemical_formula_sum 'C17 H12 Ag N2 O2'
_chemical_formula_weight 384.16
_chemical_name_systematic
; 
 ? 
;
_space_group_IT_number 54
_symmetry_cell_setting orthorhombic
_symmetry_space_group_name_Hall '-P 2a 2ac'
_symmetry_space_group_name_H-M 'P c c a'
_atom_sites_solution_hydrogens geom
_atom_sites_solution_primary direct
_atom_sites_solution_secondary difmap
_audit_creation_method SHELXL-97
_cell_angle_alpha 90.00
_cell_angle_beta 90.00
_cell_angle_gamma 90.00
_cell_formula_units_Z 8
_cell_length_a 26.397(2)
_cell_length_b 8.3246(7)
_cell_length_c 18.7008(15)
_cell_measurement_reflns_used 4986
_cell_measurement_temperature 298(2)
_cell_measurement_theta_max 51.249
_cell_measurement_theta_min 4.893
_cell_volume 4109.4(6)
_computing_cell_refinement 'Bruker SMART'
_computing_data_collection 'Bruker SMART (Bruker, 2001)'
_computing_data_reduction 'Bruker SAINT+ (Bruker, 2001)'
_computing_molecular_graphics 'Bruker SHELXTL (Bruker, 2001)'
_computing_publication_material 'Bruker SHELXTL'
_computing_structure_refinement 'SHELXL-97 (Sheldrick, 2008)'
_computing_structure_solution 'SHELXS-97 (Sheldrick, 2008)'
_diffrn_ambient_temperature 298(2)
_diffrn_measured_fraction_theta_full 1.000
_diffrn_measured_fraction_theta_max 1.000
_diffrn_measurement_device_type 'Bruker SMART APEXII'
_diffrn_measurement_method 'phi and omega scans'
_diffrn_radiation_monochromator graphite
_diffrn_radiation_source 'fine-focus sealed tube'
_diffrn_radiation_type MoK\a
_diffrn_radiation_wavelength 0.71073
_diffrn_reflns_av_R_equivalents 0.0393
_diffrn_reflns_av_sigmaI/netI 0.0307
_diffrn_reflns_limit_h_max 31
_diffrn_reflns_limit_h_min -26
_diffrn_reflns_limit_k_max 9
_diffrn_reflns_limit_k_min -9
_diffrn_reflns_limit_l_max 22
_diffrn_reflns_limit_l_min -16
_diffrn_reflns_number 19254
_diffrn_reflns_theta_full 25.00
_diffrn_reflns_theta_max 25.00
_diffrn_reflns_theta_min 2.18
_exptl_absorpt_coefficient_mu 0.986
_exptl_absorpt_correction_T_max 0.9078
_exptl_absorpt_correction_T_min 0.8908
_exptl_absorpt_correction_type multi-scan
_exptl_absorpt_process_details sadabs
_exptl_crystal_colour pale-yellow
_exptl_crystal_density_diffrn 1.242
_exptl_crystal_density_method 'not measured'
_exptl_crystal_description block
_exptl_crystal_F_000 1528
_exptl_crystal_size_max 0.12
_exptl_crystal_size_mid 0.10
_exptl_crystal_size_min 0.10
_platon_squeeze_details
;
;
_refine_diff_density_max 0.385
_refine_diff_density_min -0.539
_refine_diff_density_rms 0.067
_refine_ls_extinction_method none
_refine_ls_goodness_of_fit_ref 1.037
_refine_ls_hydrogen_treatment constr
_refine_ls_matrix_type full
_refine_ls_number_parameters 235
_refine_ls_number_reflns 3626
_refine_ls_number_restraints 0
_refine_ls_restrained_S_all 1.037
_refine_ls_R_factor_all 0.0415
_refine_ls_R_factor_gt 0.0318
_refine_ls_shift/su_max 0.001
_refine_ls_shift/su_mean 0.000
_refine_ls_structure_factor_coef Fsqd
_refine_ls_weighting_details 'calc w=1/[\s^2^(Fo^2^)+(0.0497P)^2^+0.0000P] where P=(Fo^2^+2Fc^2^)/3'
_refine_ls_weighting_scheme calc
_refine_ls_wR_factor_gt 0.0828
_refine_ls_wR_factor_ref 0.0866
_reflns_number_gt 2940
_reflns_number_total 3626
_reflns_threshold_expression >2sigma(I)
_cod_data_source_file cg300085f_si_002.cif
_cod_data_source_block p2
_cod_original_sg_symbol_H-M Pcca
_cod_database_code 4506176

loop_
_symmetry_equiv_pos_as_xyz
'x, y, z'
'-x+1/2, -y, z'
'-x, y, -z+1/2'
'x+1/2, -y, -z+1/2'
'-x, -y, -z'
'x-1/2, y, -z'
'x, -y, z-1/2'
'-x-1/2, y, z-1/2'

loop_
_atom_site_label
_atom_site_type_symbol
_atom_site_fract_x
_atom_site_fract_y
_atom_site_fract_z
_atom_site_U_iso_or_equiv
_atom_site_adp_type
_atom_site_occupancy
_atom_site_symmetry_multiplicity
_atom_site_calc_flag
_atom_site_refinement_flags
Ag1 Ag 0.515505(8) 0.28839(3) 0.047017(13) 0.04334(12) Uani 1 1 d .
C1 C 0.43432(11) 0.0908(4) -0.03460(16) 0.0428(8) Uani 1 1 d .
H1A H 0.4525 0.1234 -0.0746 0.051 Uiso 1 1 calc R
C2 C 0.39055(11) 0.0031(4) -0.04496(15) 0.0465(8) Uani 1 1 d .
H2A H 0.3801 -0.0212 -0.0912 0.056 Uiso 1 1 calc R
C3 C 0.36209(10) -0.0490(3) 0.01225(15) 0.0320(6) Uani 1 1 d .
C4 C 0.38199(12) -0.0123(4) 0.07950(17) 0.0560(9) Uani 1 1 d .
H4A H 0.3657 -0.0484 0.1206 0.067 Uiso 1 1 calc R
C5 C 0.42522(13) 0.0764(4) 0.08511(17) 0.0590(10) Uani 1 1 d .
H5A H 0.4370 0.1004 0.1307 0.071 Uiso 1 1 calc R
C6 C 0.31379(9) -0.1371(3) 0.00443(14) 0.0314(6) Uani 1 1 d .
C7 C 0.2861(3) -0.1420(10) -0.0601(5) 0.0343(19) Uani 0.50 1 d P
H7A H 0.2992 -0.0873 -0.1013 0.041 Uiso 0.50 1 d PR
C7' C 0.3013(3) -0.2043(9) -0.0594(5) 0.0316(18) Uani 0.50 1 d P
H7'A H 0.3239 -0.1912 -0.0992 0.038 Uiso 0.50 1 d PR
C8 C 0.2401(3) -0.2216(11) -0.0665(5) 0.035(2) Uani 0.50 1 d P
H8A H 0.2231 -0.2254 -0.1119 0.042 Uiso 0.50 1 d PR
C8' C 0.2566(3) -0.2820(11) -0.0686(5) 0.0344(19) Uani 0.50 1 d P
H8'A H 0.2497 -0.3303 -0.1142 0.041 Uiso 0.50 1 d PR
C9 C 0.22044(10) -0.3002(3) -0.00957(15) 0.0313(6) Uani 1 1 d .
C10' C 0.2365(3) -0.2263(10) 0.0553(5) 0.0351(18) Uani 0.50 1 d P
H10A H 0.2142 -0.2302 0.0958 0.042 Uiso 0.50 1 d PR
C10 C 0.2449(3) -0.3027(9) 0.0551(5) 0.036(2) Uani 0.50 1 d P
H10B H 0.2296 -0.3545 0.0955 0.043 Uiso 0.50 1 d PR
C11' C 0.2817(3) -0.1453(9) 0.0622(5) 0.0337(18) Uani 0.50 1 d P
H11A H 0.2912 -0.0964 0.1067 0.040 Uiso 0.50 1 d PR
C11 C 0.2905(3) -0.2227(9) 0.0620(5) 0.0341(18) Uani 0.50 1 d P
H11B H 0.3076 -0.2283 0.1072 0.041 Uiso 0.50 1 d PR
C12 C 0.09967(13) -0.5216(4) 0.03199(17) 0.0517(9) Uani 1 1 d .
H12A H 0.0819 -0.5528 0.0726 0.062 Uiso 1 1 calc R
C13 C 0.14407(13) -0.4377(4) 0.04070(16) 0.0537(9) Uani 1 1 d .
H13A H 0.1554 -0.4148 0.0867 0.064 Uiso 1 1 calc R
C14 C 0.17188(10) -0.3871(3) -0.01675(15) 0.0319(6) Uani 1 1 d .
C15 C 0.15138(12) -0.4267(5) -0.08264(17) 0.0701(12) Uani 1 1 d .
H15A H 0.1682 -0.3963 -0.1242 0.084 Uiso 1 1 calc R
C16 C 0.10720(13) -0.5089(5) -0.08741(18) 0.0691(12) Uani 1 1 d .
H16A H 0.0944 -0.5308 -0.1327 0.083 Uiso 1 1 calc R
C17 C 0.50417(13) 0.3028(4) 0.20935(18) 0.0441(8) Uani 1 1 d .
N1 N 0.45168(8) 0.1309(3) 0.02946(12) 0.0359(5) Uani 1 1 d .
N2 N 0.08103(8) -0.5602(3) -0.03109(12) 0.0369(6) Uani 1 1 d .
O1 O 0.53491(10) 0.2071(3) 0.18417(13) 0.0648(7) Uani 1 1 d .
O2 O 0.47811(10) 0.3994(3) 0.17364(12) 0.0635(7) Uani 1 1 d .

loop_
_atom_site_aniso_label
_atom_site_aniso_U_11
_atom_site_aniso_U_22
_atom_site_aniso_U_33
_atom_site_aniso_U_23
_atom_site_aniso_U_13
_atom_site_aniso_U_12
Ag1 0.03294(16) 0.04634(18) 0.05072(19) -0.00281(11) 0.00348(10) -0.01914(10)
C1 0.0286(15) 0.063(2) 0.0364(18) -0.0045(14) 0.0057(12) -0.0131(14)
C2 0.0303(16) 0.076(2) 0.0327(18) -0.0118(15) 0.0037(12) -0.0181(15)
C3 0.0286(14) 0.0306(14) 0.0367(16) -0.0028(12) -0.0005(12) -0.0050(11)
C4 0.056(2) 0.073(2) 0.0394(19) 0.0041(17) 0.0033(15) -0.0411(18)
C5 0.062(2) 0.080(2) 0.0347(19) -0.0027(17) -0.0035(16) -0.0444(19)
C6 0.0267(14) 0.0315(14) 0.0361(17) 0.0007(13) 0.0004(12) -0.0044(11)
C7 0.026(4) 0.033(5) 0.044(4) 0.004(4) 0.011(3) -0.015(3)
C7' 0.030(5) 0.032(5) 0.033(4) -0.001(4) 0.004(3) -0.004(3)
C8 0.026(5) 0.047(6) 0.033(4) -0.015(4) 0.002(3) -0.013(3)
C8' 0.035(5) 0.039(5) 0.029(4) -0.004(4) 0.003(4) -0.012(3)
C9 0.0284(14) 0.0312(15) 0.0344(17) 0.0007(12) 0.0005(12) -0.0061(11)
C10' 0.028(4) 0.043(5) 0.034(4) 0.000(4) 0.003(3) -0.008(4)
C10 0.032(4) 0.032(4) 0.043(4) -0.004(4) 0.005(3) -0.013(4)
C11' 0.033(4) 0.038(4) 0.030(4) -0.008(4) -0.004(3) -0.009(4)
C11 0.024(4) 0.036(4) 0.042(4) -0.008(4) -0.001(3) -0.012(4)
C12 0.051(2) 0.062(2) 0.042(2) -0.0010(15) 0.0065(14) -0.0348(17)
C13 0.060(2) 0.068(2) 0.0340(18) -0.0011(15) -0.0031(14) -0.0403(18)
C14 0.0265(14) 0.0319(15) 0.0373(16) 0.0007(12) 0.0008(12) -0.0038(11)
C15 0.0434(19) 0.135(4) 0.0323(19) -0.001(2) 0.0005(15) -0.047(2)
C16 0.046(2) 0.126(3) 0.035(2) -0.004(2) -0.0005(15) -0.045(2)
C17 0.0454(18) 0.0423(18) 0.0445(19) -0.0006(14) -0.0034(15) -0.0134(15)
N1 0.0305(12) 0.0380(13) 0.0393(14) -0.0008(11) 0.0019(10) -0.0129(11)
N2 0.0260(12) 0.0404(13) 0.0442(15) -0.0020(11) 0.0004(10) -0.0096(10)
O1 0.0670(17) 0.0754(17) 0.0521(16) -0.0082(12) 0.0153(13) 0.0020(13)
O2 0.0828(19) 0.0602(15) 0.0475(15) 0.0083(12) -0.0174(12) -0.0020(13)

loop_
_atom_type_symbol
_atom_type_description
_atom_type_scat_dispersion_real
_atom_type_scat_dispersion_imag
_atom_type_scat_source
C C 0.0033 0.0016 'International Tables Vol C Tables 4.2.6.8 and 6.1.1.4'
H H 0.0000 0.0000 'International Tables Vol C Tables 4.2.6.8 and 6.1.1.4'
N N 0.0061 0.0033 'International Tables Vol C Tables 4.2.6.8 and 6.1.1.4'
O O 0.0106 0.0060 'International Tables Vol C Tables 4.2.6.8 and 6.1.1.4'
Ag Ag -0.8971 1.1015 'International Tables Vol C Tables 4.2.6.8 and 6.1.1.4'

loop_
_geom_angle_atom_site_label_1
_geom_angle_atom_site_label_2
_geom_angle_atom_site_label_3
_geom_angle
_geom_angle_site_symmetry_1
_geom_angle_site_symmetry_3
_geom_angle_publ_flag
N1 Ag1 N2 163.24(9) . 6_665 y
N1 Ag1 O1 98.06(8) . . y
N2 Ag1 O1 97.19(8) 6_665 . ?
N1 Ag1 O2 93.17(8) . . y
N2 Ag1 O2 102.23(8) 6_665 . y
O1 Ag1 O2 47.85(7) . . y
N1 C1 C2 123.3(3) . . ?
N1 C1 H1A 118.3 . . ?
C2 C1 H1A 118.3 . . ?
C3 C2 C1 120.9(3) . . ?
C3 C2 H2A 119.5 . . ?
C1 C2 H2A 119.5 . . ?
C2 C3 C4 115.2(2) . . ?
C2 C3 C6 123.4(2) . . ?
C4 C3 C6 121.5(2) . . ?
C5 C4 C3 120.2(3) . . ?
C5 C4 H4A 119.9 . . ?
C3 C4 H4A 119.9 . . ?
N1 C5 C4 124.3(3) . . ?
N1 C5 H5A 117.9 . . ?
C4 C5 H5A 117.9 . . ?
C7 C6 C11 114.0(5) . . ?
C7 C6 C3 123.1(4) . . ?
C11 C6 C3 123.0(4) . . ?
C8 C7 C6 122.7(8) . . ?
C8 C7 H7A 118.3 . . ?
C6 C7 H7A 119.0 . . ?
C9 C8 C7 119.9(8) . . ?
C9 C8 H8A 119.9 . . ?
C7 C8 H8A 120.1 . . ?
C8 C9 C10 121.4(6) . . ?
C8 C9 C14 119.9(5) . . ?
C10 C9 C14 118.8(4) . . ?
C9 C10 C11 119.0(8) . . ?
C9 C10 H10A 102.8 . . ?
C11 C10 H10A 105.9 . . ?
C9 C10 H10B 120.2 . . ?
C11 C10 H10B 120.7 . . ?
H10A C10 H10B 58.0 . . ?
C10 C11 C6 123.1(8) . . ?
C10 C11 H11A 116.5 . . ?
C6 C11 H11A 94.2 . . ?
C10 C11 H11B 117.9 . . ?
C6 C11 H11B 119.0 . . ?
H11A C11 H11B 58.9 . . ?
N2 C12 C13 123.3(3) . . ?
N2 C12 H12A 118.4 . . ?
C13 C12 H12A 118.4 . . ?
C14 C13 C12 121.4(3) . . ?
C14 C13 H13A 119.3 . . ?
C12 C13 H13A 119.3 . . ?
C13 C14 C15 114.6(3) . . ?
C13 C14 C9 123.0(3) . . ?
C15 C14 C9 122.4(3) . . ?
C16 C15 C14 121.0(3) . . ?
C16 C15 H15A 119.5 . . ?
C14 C15 H15A 119.5 . . ?
N2 C16 C15 123.8(3) . . ?
N2 C16 H16A 118.1 . . ?
C15 C16 H16A 118.1 . . ?
O1 C17 O2 125.0(3) . . ?
O1 C17 C17 118.2(3) . 3_655 ?
O2 C17 C17 116.7(3) . 3_655 ?
C1 N1 C5 116.0(2) . . ?
C1 N1 Ag1 124.06(18) . . ?
C5 N1 Ag1 119.8(2) . . ?
C12 N2 C16 115.9(3) . . ?
C12 N2 Ag1 124.35(19) . 6_545 ?
C16 N2 Ag1 119.6(2) . 6_545 ?

loop_
_geom_bond_atom_site_label_1
_geom_bond_atom_site_label_2
_geom_bond_distance
_geom_bond_site_symmetry_2
_geom_bond_publ_flag
Ag1 N1 2.160(2) . y
Ag1 N2 2.161(2) 6_665 y
Ag1 O1 2.702(3) . y
Ag1 O2 2.727(2) . y
C1 N1 1.325(3) . ?
C1 C2 1.380(4) . ?
C1 H1A 0.9300 . ?
C2 C3 1.377(4) . ?
C2 H2A 0.9300 . ?
C3 C4 1.397(4) . ?
C3 C6 1.478(3) . ?
C4 C5 1.363(4) . ?
C4 H4A 0.9300 . ?
C5 N1 1.333(4) . ?
C5 H5A 0.9300 . ?
C6 C7 1.412(10) . ?
C6 C11 1.429(9) . ?
C7 C8 1.387(12) . ?
C7 H7A 0.9598 . ?
C8 C9 1.354(10) . ?
C8 H8A 0.9600 . ?
C9 C10 1.371(10) . ?
C9 C14 1.478(4) . ?
C10 C11 1.381(12) . ?
C10 H10A 1.2654 . ?
C10 H10B 0.9600 . ?
C11 H11B 0.9599 . ?
C12 N2 1.318(4) . ?
C12 C13 1.374(4) . ?
C12 H12A 0.9300 . ?
C13 C14 1.368(4) . ?
C13 H13A 0.9300 . ?
C14 C15 1.385(4) . ?
C15 C16 1.355(4) . ?
C15 H15A 0.9300 . ?
C16 N2 1.330(4) . ?
C16 H16A 0.9300 . ?
C17 O1 1.231(4) . ?
C17 O2 1.251(4) . ?
C17 C17 1.536(7) 3_655 y
N2 Ag1 2.161(2) 6_545 ?

loop_
_platon_squeeze_void_nr
_platon_squeeze_void_average_x
_platon_squeeze_void_average_y
_platon_squeeze_void_average_z
_platon_squeeze_void_volume
_platon_squeeze_void_count_electrons
_platon_squeeze_void_content
1 0.087 0.028 0.250 697 257 ' '
2 0.076 -0.066 0.750 697 257 ' '
